data_4512123
loop_
_publ_author_name
'Pfrunder, Michael C.'
'Micallef, Aaron S.'
'Rintoul, Llewellyn'
'Arnold, Dennis P.'
'Davy, Karl J. P.'
'McMurtrie, John'

_publ_section_title
;
 Isostructural Co-crystals Derived from Molecules with Different
 Supramolecular Topologies
;
_journal_issue 11
_journal_name_full 'Crystal Growth &amp; Design'
_journal_page_first 6041
_journal_paper_doi 10.1021/cg501210t
_journal_volume 14
_journal_year 2014
_chemical_formula_moiety 'C6 F4 I2, C7 H17 Br N, Br'
_chemical_formula_sum 'C13 H17 Br2 F4 I2 N'
_chemical_formula_weight 676.89
_space_group_crystal_system monoclinic
_space_group_IT_number 14
_space_group_name_Hall '-P 2ybc'
_space_group_name_H-M_alt 'P 1 21/c 1'
_symmetry_space_group_name_Hall '-P 2ybc'
_symmetry_space_group_name_H-M 'P 1 21/c 1'
_atom_sites_solution_hydrogens geom
_atom_sites_solution_primary direct
_atom_sites_solution_secondary difmap
_audit_creation_method SHELXL-2014/6
_cell_angle_alpha 90
_cell_angle_beta 107.919(3)
_cell_angle_gamma 90
_cell_formula_units_Z 4
_cell_length_a 7.36183(18)
_cell_length_b 23.1141(5)
_cell_length_c 11.7718(3)
_cell_measurement_reflns_used 7487
_cell_measurement_temperature 173(2)
_cell_measurement_theta_max 28.6267
_cell_measurement_theta_min 3.2027
_cell_volume 1905.95(9)
_computing_cell_refinement
;
CrysAlis RED, Oxford Diffraction Ltd.,
Version 1.171.32.13 (release 29-11-2007 CrysAlis171 .NET)
(compiled Nov 29 2007,17:23:28)
;
_computing_data_collection
;
CrysAlis CCD, Oxford Diffraction Ltd.,
Version 1.171.32.13 (release 29-11-2007 CrysAlis171 .NET)
(compiled Nov 29 2007,17:23:28)
;
_computing_data_reduction
;
CrysAlis RED, Oxford Diffraction Ltd.,
Version 1.171.32.13 (release 29-11-2007 CrysAlis171 .NET)
(compiled Nov 29 2007,17:23:28)
;
_computing_molecular_graphics
;ORTEPIII (Farrugia, 1997)
WINGX-32 (Farrugia, 1999)
;
_computing_publication_material 'enCIFer 1.0 (CCDC, 2003)'
_computing_structure_refinement 'SHELXL-2014/6 (Sheldrick, 2014)'
_computing_structure_solution 'SIR97 (Altomare, et. al. 1997)'
_diffrn_ambient_temperature 173(2)
_diffrn_detector_area_resol_mean 16.0774
_diffrn_measured_fraction_theta_full 0.998
_diffrn_measured_fraction_theta_max 0.998
_diffrn_measurement_device_type 'Oxford Diffraction Gemini'
_diffrn_measurement_method \w
_diffrn_radiation_type MoK\a
_diffrn_radiation_wavelength 0.71073
_diffrn_reflns_av_R_equivalents 0.0275
_diffrn_reflns_av_unetI/netI 0.0277
_diffrn_reflns_Laue_measured_fraction_full 0.998
_diffrn_reflns_Laue_measured_fraction_max 0.998
_diffrn_reflns_limit_h_max 8
_diffrn_reflns_limit_h_min -8
_diffrn_reflns_limit_k_max 27
_diffrn_reflns_limit_k_min -27
_diffrn_reflns_limit_l_max 13
_diffrn_reflns_limit_l_min -13
_diffrn_reflns_number 11602
_diffrn_reflns_point_group_measured_fraction_full 0.998
_diffrn_reflns_point_group_measured_fraction_max 0.998
_diffrn_reflns_theta_full 25.000
_diffrn_reflns_theta_max 24.999
_diffrn_reflns_theta_min 3.209
_diffrn_source 'Enhance (Mo) X-ray Source'
_exptl_absorpt_coefficient_mu 7.523
_exptl_absorpt_correction_T_max 1.00000
_exptl_absorpt_correction_T_min 0.60650
_exptl_absorpt_correction_type multi-scan
_exptl_absorpt_process_details
;
CrysAlisPro, Oxford Diffraction Ltd.,
Version 1.171.33.55 (release 05-01-2010 CrysAlis171 .NET)
(compiled Jan  5 2010,16:28:46)
Empirical absorption correction using spherical harmonics,
 implemented in SCALE3 ABSPACK scaling algorithm.
;
_exptl_crystal_colour Colourless
_exptl_crystal_density_diffrn 2.359
_exptl_crystal_description prism
_exptl_crystal_F_000 1256
_exptl_crystal_size_max 0.12
_exptl_crystal_size_mid 0.09
_exptl_crystal_size_min 0.07
_refine_diff_density_max 0.600
_refine_diff_density_min -0.963
_refine_diff_density_rms 0.112
_refine_ls_extinction_method none
_refine_ls_goodness_of_fit_ref 1.031
_refine_ls_hydrogen_treatment constr
_refine_ls_matrix_type full
_refine_ls_number_parameters 199
_refine_ls_number_reflns 3348
_refine_ls_number_restraints 0
_refine_ls_restrained_S_all 1.031
_refine_ls_R_factor_all 0.0300
_refine_ls_R_factor_gt 0.0233
_refine_ls_shift/su_max 0.001
_refine_ls_shift/su_mean 0.000
_refine_ls_structure_factor_coef Fsqd
_refine_ls_weighting_details 'w=1/[\s^2^(Fo^2^)+(0.0300P)^2^] where P=(Fo^2^+2Fc^2^)/3'
_refine_ls_weighting_scheme calc
_refine_ls_wR_factor_gt 0.0530
_refine_ls_wR_factor_ref 0.0540
_reflns_Friedel_coverage 0.000
_reflns_number_gt 2865
_reflns_number_total 3348
_reflns_threshold_expression 'I > 2\s(I)'
_cod_data_source_file cg501210t_si_006.cif
_cod_data_source_block shelx
_cod_depositor_comments 'Adding full bibliography for 4512121--4512125.cif.'
_cod_original_cell_volume 1905.96(8)
_cod_database_code 4512123
_shelx_space_group_comment
;
The symmetry employed for this shelxl refinement is uniquely defined
by the following loop, which should always be used as a source of
symmetry information in preference to the above space-group names.
They are only intended as comments.
;
_shelxl_version_number 2014/6

loop_
_space_group_symop_operation_xyz
'x, y, z'
'-x, y+1/2, -z+1/2'
'-x, -y, -z'
'x, -y-1/2, z-1/2'

loop_
_atom_site_label
_atom_site_type_symbol
_atom_site_fract_x
_atom_site_fract_y
_atom_site_fract_z
_atom_site_U_iso_or_equiv
_atom_site_adp_type
_atom_site_occupancy
_atom_site_site_symmetry_order
_atom_site_calc_flag
_atom_site_refinement_flags_posn
_atom_site_refinement_flags_adp
C1 C 0.2376(5) -0.53642(16) 0.4421(3) 0.0191(9) Uani 1 1 d . .
C2 C 0.1486(5) -0.48509(17) 0.3954(3) 0.0210(9) Uani 1 1 d . .
C3 C 0.1597(5) -0.43450(17) 0.4612(4) 0.0221(9) Uani 1 1 d . .
C4 C 0.2608(5) -0.43722(17) 0.5808(4) 0.0222(9) Uani 1 1 d . .
C5 C 0.3489(5) -0.48771(18) 0.6317(3) 0.0228(9) Uani 1 1 d . .
C6 C 0.3389(5) -0.53637(17) 0.5620(4) 0.0219(9) Uani 1 1 d . .
C7 C 0.7725(6) -0.87484(17) 0.5414(4) 0.0244(9) Uani 1 1 d . .
H7A H 0.7398 -0.8872 0.6132 0.029 Uiso 1 1 calc R U
H7B H 0.8955 -0.8538 0.5686 0.029 Uiso 1 1 calc R U
C8 C 0.6662(6) -0.81136(18) 0.3607(3) 0.0258(9) Uani 1 1 d . .
H8A H 0.5597 -0.7859 0.3165 0.031 Uiso 1 1 calc R U
H8B H 0.6681 -0.8447 0.3082 0.031 Uiso 1 1 calc R U
C9 C 0.8530(5) -0.77769(17) 0.3810(3) 0.0195(9) Uani 1 1 d . .
H9A H 0.8648 -0.7655 0.3038 0.029 Uiso 1 1 calc R U
H9B H 0.8523 -0.7435 0.4302 0.029 Uiso 1 1 calc R U
H9C H 0.9612 -0.8026 0.4218 0.029 Uiso 1 1 calc R U
C10 C 0.6228(6) -0.78510(17) 0.5594(3) 0.0228(9) Uani 1 1 d . .
H10A H 0.5831 -0.8013 0.6260 0.027 Uiso 1 1 calc R U
H10B H 0.7554 -0.7709 0.5932 0.027 Uiso 1 1 calc R U
C12 C 0.4962(6) -0.73454(18) 0.5077(4) 0.0289(10) Uani 1 1 d . .
H12A H 0.5062 -0.7056 0.5702 0.043 Uiso 1 1 calc R U
H12B H 0.5363 -0.7173 0.4432 0.043 Uiso 1 1 calc R U
H12C H 0.3637 -0.7477 0.4761 0.043 Uiso 1 1 calc R U
C13 C 0.4260(5) -0.86318(18) 0.4251(4) 0.0266(10) Uani 1 1 d . .
H13A H 0.4303 -0.8922 0.3642 0.032 Uiso 1 1 calc R U
H13B H 0.3310 -0.8335 0.3850 0.032 Uiso 1 1 calc R U
C14 C 0.3555(6) -0.89326(19) 0.5200(4) 0.0340(11) Uani 1 1 d . .
H14A H 0.2296 -0.9104 0.4819 0.051 Uiso 1 1 calc R U
H14B H 0.4457 -0.9237 0.5589 0.051 Uiso 1 1 calc R U
H14C H 0.3461 -0.8649 0.5797 0.051 Uiso 1 1 calc R U
N1 N 0.6212(4) -0.83423(13) 0.4705(3) 0.0184(7) Uani 1 1 d . .
F1 F 0.0445(3) -0.48393(10) 0.2778(2) 0.0310(6) Uani 1 1 d . .
F2 F 0.2763(3) -0.39084(10) 0.6512(2) 0.0312(6) Uani 1 1 d . .
F3 F 0.4461(4) -0.48938(11) 0.7496(2) 0.0387(6) Uani 1 1 d . .
F4 F 0.4322(3) -0.58412(10) 0.6143(2) 0.0326(6) Uani 1 1 d . .
Br1 Br 0.80405(7) -0.94217(2) 0.45452(5) 0.04609(15) Uani 1 1 d . .
Br2 Br 0.18304(6) -0.73187(2) 0.19495(4) 0.02474(11) Uani 1 1 d . .
I1 I 0.21420(4) -0.61161(2) 0.33826(2) 0.02362(8) Uani 1 1 d . .
I2 I 0.02163(4) -0.35773(2) 0.38522(2) 0.02361(8) Uani 1 1 d . .

loop_
_atom_site_aniso_label
_atom_site_aniso_U_11
_atom_site_aniso_U_22
_atom_site_aniso_U_33
_atom_site_aniso_U_23
_atom_site_aniso_U_13
_atom_site_aniso_U_12
C1 0.0167(19) 0.018(2) 0.024(2) -0.0031(17) 0.0083(17) -0.0043(16)
C2 0.019(2) 0.026(2) 0.016(2) -0.0004(18) 0.0022(17) -0.0042(17)
C3 0.020(2) 0.021(2) 0.027(2) 0.0024(18) 0.0111(19) -0.0019(16)
C4 0.018(2) 0.025(2) 0.022(2) -0.0044(19) 0.0052(18) -0.0021(17)
C5 0.0151(19) 0.030(2) 0.018(2) 0.0029(19) -0.0023(17) -0.0032(17)
C6 0.0170(19) 0.019(2) 0.029(2) 0.0084(18) 0.0056(18) 0.0010(16)
C7 0.022(2) 0.022(2) 0.027(2) -0.0027(19) 0.0044(18) 0.0020(17)
C8 0.035(2) 0.028(2) 0.014(2) 0.0014(18) 0.0064(19) 0.0058(19)
C9 0.020(2) 0.025(2) 0.014(2) -0.0096(17) 0.0064(17) -0.0028(16)
C10 0.030(2) 0.022(2) 0.017(2) -0.0021(18) 0.0074(18) 0.0005(18)
C12 0.036(2) 0.023(2) 0.026(2) -0.0005(19) 0.007(2) 0.0070(19)
C13 0.021(2) 0.026(2) 0.027(2) -0.0033(19) -0.0004(19) -0.0024(18)
C14 0.029(2) 0.030(3) 0.045(3) 0.001(2) 0.013(2) -0.007(2)
N1 0.0177(16) 0.0182(17) 0.0162(18) 0.0013(14) 0.0008(14) 0.0022(13)
F1 0.0426(14) 0.0257(13) 0.0198(13) 0.0012(11) 0.0027(11) 0.0028(11)
F2 0.0340(14) 0.0281(14) 0.0285(14) -0.0104(11) 0.0053(12) 0.0016(11)
F3 0.0400(15) 0.0435(16) 0.0215(14) 0.0015(12) -0.0066(12) 0.0037(12)
F4 0.0287(13) 0.0275(14) 0.0352(15) 0.0105(12) 0.0005(11) 0.0055(11)
Br1 0.0405(3) 0.0312(3) 0.0611(4) -0.0128(3) 0.0077(3) 0.0079(2)
Br2 0.0249(2) 0.0209(2) 0.0254(2) -0.00262(18) 0.00327(18) -0.00102(17)
I1 0.02395(14) 0.01987(15) 0.02713(16) -0.00117(12) 0.00800(12) 0.00016(11)
I2 0.02563(15) 0.01796(14) 0.02682(16) 0.00308(11) 0.00744(12) 0.00005(11)

loop_
_atom_type_symbol
_atom_type_description
_atom_type_scat_dispersion_real
_atom_type_scat_dispersion_imag
_atom_type_scat_source
C C 0.0033 0.0016 'International Tables Vol C Tables 4.2.6.8 and 6.1.1.4'
H H 0.0000 0.0000 'International Tables Vol C Tables 4.2.6.8 and 6.1.1.4'
N N 0.0061 0.0033 'International Tables Vol C Tables 4.2.6.8 and 6.1.1.4'
F F 0.0171 0.0103 'International Tables Vol C Tables 4.2.6.8 and 6.1.1.4'
Br Br -0.2901 2.4595 'International Tables Vol C Tables 4.2.6.8 and 6.1.1.4'
I I -0.4742 1.8119 'International Tables Vol C Tables 4.2.6.8 and 6.1.1.4'

loop_
_geom_angle_atom_site_label_1
_geom_angle_atom_site_label_2
_geom_angle_atom_site_label_3
_geom_angle
C6 C1 C2 116.5(4)
C6 C1 I1 121.2(3)
C2 C1 I1 122.3(3)
F1 C2 C1 118.1(3)
F1 C2 C3 117.9(3)
C1 C2 C3 124.0(4)
C4 C3 C2 116.9(4)
C4 C3 I2 120.8(3)
C2 C3 I2 122.3(3)
F2 C4 C5 118.0(3)
F2 C4 C3 120.9(4)
C5 C4 C3 121.1(4)
F3 C5 C4 119.9(4)
F3 C5 C6 120.0(4)
C4 C5 C6 120.0(4)
F4 C6 C1 120.5(4)
F4 C6 C5 118.1(3)
C1 C6 C5 121.4(4)
N1 C7 Br1 113.8(3)
N1 C7 H7A 108.8
Br1 C7 H7A 108.8
N1 C7 H7B 108.8
Br1 C7 H7B 108.8
H7A C7 H7B 107.7
N1 C8 C9 117.5(3)
N1 C8 H8A 107.9
C9 C8 H8A 107.9
N1 C8 H8B 107.9
C9 C8 H8B 107.9
H8A C8 H8B 107.2
C8 C9 H9A 109.5
C8 C9 H9B 109.5
H9A C9 H9B 109.5
C8 C9 H9C 109.5
H9A C9 H9C 109.5
H9B C9 H9C 109.5
C12 C10 N1 115.1(3)
C12 C10 H10A 108.5
N1 C10 H10A 108.5
C12 C10 H10B 108.5
N1 C10 H10B 108.5
H10A C10 H10B 107.5
C10 C12 H12A 109.5
C10 C12 H12B 109.5
H12A C12 H12B 109.5
C10 C12 H12C 109.5
H12A C12 H12C 109.5
H12B C12 H12C 109.5
N1 C13 C14 115.9(3)
N1 C13 H13A 108.3
C14 C13 H13A 108.3
N1 C13 H13B 108.3
C14 C13 H13B 108.3
H13A C13 H13B 107.4
C13 C14 H14A 109.5
C13 C14 H14B 109.5
H14A C14 H14B 109.5
C13 C14 H14C 109.5
H14A C14 H14C 109.5
H14B C14 H14C 109.5
C7 N1 C8 111.8(3)
C7 N1 C13 112.3(3)
C8 N1 C13 106.4(3)
C7 N1 C10 103.5(3)
C8 N1 C10 111.2(3)
C13 N1 C10 111.7(3)

loop_
_geom_bond_atom_site_label_1
_geom_bond_atom_site_label_2
_geom_bond_distance
C1 C6 1.379(5)
C1 C2 1.385(5)
C1 I1 2.101(4)
C2 F1 1.360(4)
C2 C3 1.391(5)
C3 C4 1.377(5)
C3 I2 2.103(4)
C4 F2 1.338(4)
C4 C5 1.379(6)
C5 F3 1.353(4)
C5 C6 1.380(6)
C6 F4 1.345(4)
C7 N1 1.499(5)
C7 Br1 1.915(4)
C7 H7A 0.9900
C7 H7B 0.9900
C8 N1 1.524(5)
C8 C9 1.533(5)
C8 H8A 0.9900
C8 H8B 0.9900
C9 H9A 0.9800
C9 H9B 0.9800
C9 H9C 0.9800
C10 C12 1.501(5)
C10 N1 1.542(5)
C10 H10A 0.9900
C10 H10B 0.9900
C12 H12A 0.9800
C12 H12B 0.9800
C12 H12C 0.9800
C13 N1 1.525(5)
C13 C14 1.535(6)
C13 H13A 0.9900
C13 H13B 0.9900
C14 H14A 0.9800
C14 H14B 0.9800
C14 H14C 0.9800

loop_
_geom_torsion_atom_site_label_1
_geom_torsion_atom_site_label_2
_geom_torsion_atom_site_label_3
_geom_torsion_atom_site_label_4
_geom_torsion
C6 C1 C2 F1 -178.8(3)
I1 C1 C2 F1 -0.6(5)
C6 C1 C2 C3 1.4(6)
I1 C1 C2 C3 179.6(3)
F1 C2 C3 C4 178.0(3)
C1 C2 C3 C4 -2.2(6)
F1 C2 C3 I2 0.1(5)
C1 C2 C3 I2 179.9(3)
C2 C3 C4 F2 -179.0(3)
I2 C3 C4 F2 -1.1(5)
C2 C3 C4 C5 1.0(6)
I2 C3 C4 C5 178.9(3)
F2 C4 C5 F3 0.5(6)
C3 C4 C5 F3 -179.5(3)
F2 C4 C5 C6 -179.1(3)
C3 C4 C5 C6 1.0(6)
C2 C1 C6 F4 -179.0(3)
I1 C1 C6 F4 2.8(5)
C2 C1 C6 C5 0.6(6)
I1 C1 C6 C5 -177.6(3)
F3 C5 C6 F4 -1.8(5)
C4 C5 C6 F4 177.8(3)
F3 C5 C6 C1 178.6(3)
C4 C5 C6 C1 -1.8(6)
Br1 C7 N1 C8 -60.8(4)
Br1 C7 N1 C13 58.7(4)
Br1 C7 N1 C10 179.4(3)
C9 C8 N1 C7 -59.5(4)
C9 C8 N1 C13 177.6(3)
C9 C8 N1 C10 55.7(4)
C14 C13 N1 C7 53.5(4)
C14 C13 N1 C8 176.1(3)
C14 C13 N1 C10 -62.3(4)
C12 C10 N1 C7 174.1(3)
C12 C10 N1 C8 53.9(4)
C12 C10 N1 C13 -64.8(4)
